data_8107257
loop_
_publ_author_name
'Zhao, Ji-Xing'
'Wang, Xiao-Jun'

_publ_section_title
;
 Crystal structure of
 N,N'-bis(4-fluoro-salicylaldehyde)-3,6-dioxa-1,8-diaminooctane,
 C20H22F2N2O4
;
_journal_issue 5
_journal_name_full 'Zeitschrift f\"ur Kristallographie - New Crystal Structures'
_journal_page_first 937
_journal_page_last 938
_journal_paper_doi 10.1515/ncrs-2022-0317
_journal_volume 237
_journal_year 2022
_chemical_formula_moiety 'C20 H22 F2 N2 O4'
_chemical_formula_sum 'C20 H22 F2 N2 O4'
_chemical_formula_weight 392.39
_space_group_crystal_system triclinic
_space_group_IT_number 2
_space_group_name_Hall '-P 1'
_space_group_name_H-M_alt 'P -1'
_atom_sites_solution_hydrogens geom
_atom_sites_solution_primary dual
_cell_angle_alpha 63.1510(10)
_cell_angle_beta 83.369(2)
_cell_angle_gamma 83.014(2)
_cell_formula_units_Z 1
_cell_length_a 4.7005(2)
_cell_length_b 10.2279(3)
_cell_length_c 10.9917(3)
_cell_measurement_reflns_used 3686
_cell_measurement_temperature 173.0
_cell_measurement_theta_max 72.023
_cell_measurement_theta_min 4.519
_cell_volume 466.88(3)
_computing_cell_refinement 'SAINT V8.38A (Bruker, 2018)'
_computing_data_reduction 'SAINT V8.38A (Bruker, 2018)'
_computing_molecular_graphics 'Olex2 1.3 (Dolomanov et al., 2009)'
_computing_publication_material 'Olex2 1.3 (Dolomanov et al., 2009)'
_computing_structure_refinement 'SHELXL 2019/2 (Sheldrick, 2015)'
_computing_structure_solution 'SHELXT 2018/2 (Sheldrick, 2018)'
_diffrn_ambient_temperature 173.0
_diffrn_measured_fraction_theta_full 0.987
_diffrn_measured_fraction_theta_max 0.987
_diffrn_measurement_device_type 'Bruker D8 Venture'
_diffrn_measurement_method '\f and \w scans'
_diffrn_radiation_type CuK\a
_diffrn_radiation_wavelength 1.54178
_diffrn_reflns_av_R_equivalents 0.0274
_diffrn_reflns_av_unetI/netI 0.0271
_diffrn_reflns_Laue_measured_fraction_full 0.987
_diffrn_reflns_Laue_measured_fraction_max 0.987
_diffrn_reflns_limit_h_max 5
_diffrn_reflns_limit_h_min -4
_diffrn_reflns_limit_k_max 12
_diffrn_reflns_limit_k_min -12
_diffrn_reflns_limit_l_max 13
_diffrn_reflns_limit_l_min -13
_diffrn_reflns_number 5378
_diffrn_reflns_point_group_measured_fraction_full 0.987
_diffrn_reflns_point_group_measured_fraction_max 0.987
_diffrn_reflns_theta_full 67.679
_diffrn_reflns_theta_max 72.056
_diffrn_reflns_theta_min 4.519
_diffrn_source_current 1.1
_diffrn_source_power 0.055
_diffrn_source_voltage 50.0
_diffrn_standards_number 0
_exptl_absorpt_coefficient_mu 0.936
_exptl_absorpt_correction_T_max 0.7536
_exptl_absorpt_correction_T_min 0.6479
_exptl_absorpt_correction_type multi-scan
_exptl_absorpt_process_details
;
SADABS-2016/2 (Bruker,2016/2) was used for absorption correction.
wR2(int) was 0.1065 before and 0.0473 after correction.
The Ratio of minimum to maximum transmission is 0.8597.
The \l/2 correction factor is Not present.
;
_exptl_crystal_colour 'clear light orange'
_exptl_crystal_colour_lustre clear
_exptl_crystal_colour_modifier light
_exptl_crystal_colour_primary orange
_exptl_crystal_density_diffrn 1.396
_exptl_crystal_description block
_exptl_crystal_F_000 206
_exptl_crystal_size_max 0.14
_exptl_crystal_size_mid 0.13
_exptl_crystal_size_min 0.11
_refine_diff_density_max 0.172
_refine_diff_density_min -0.124
_refine_diff_density_rms 0.029
_refine_ls_extinction_coef .
_refine_ls_extinction_method none
_refine_ls_goodness_of_fit_ref 1.040
_refine_ls_hydrogen_treatment constr
_refine_ls_matrix_type full
_refine_ls_number_parameters 128
_refine_ls_number_reflns 1812
_refine_ls_number_restraints 0
_refine_ls_restrained_S_all 1.040
_refine_ls_R_factor_all 0.0397
_refine_ls_R_factor_gt 0.0361
_refine_ls_shift/su_max 0.000
_refine_ls_shift/su_mean 0.000
_refine_ls_structure_factor_coef Fsqd
_refine_ls_weighting_details 'w=1/[\s^2^(Fo^2^)+(0.0510P)^2^+0.0742P] where P=(Fo^2^+2Fc^2^)/3'
_refine_ls_weighting_scheme calc
_refine_ls_wR_factor_gt 0.0983
_refine_ls_wR_factor_ref 0.1018
_reflns_Friedel_coverage 0.000
_reflns_Friedel_fraction_full .
_reflns_Friedel_fraction_max .
_reflns_number_gt 1625
_reflns_number_total 1812
_reflns_threshold_expression 'I > 2\s(I)'
_cod_data_source_file suppl_j_ncrs-2022-0317_suppl.cif
_cod_data_source_block 11
_cod_database_code 8107257
_shelx_space_group_comment
;
The symmetry employed for this shelxl refinement is uniquely defined
by the following loop, which should always be used as a source of
symmetry information in preference to the above space-group names.
They are only intended as comments.
;
_shelx_estimated_absorpt_t_max 0.904
_shelx_estimated_absorpt_t_min 0.880
_olex2_refinement_description
;
1. Fixed Uiso
 At 1.2 times of:
  All C(H) groups, All C(H,H) groups
 At 1.5 times of:
  All O(H) groups
2.a Secondary CH2 refined with riding coordinates:
 C8(H8A,H8B), C9(H9A,H9B), C10(H10A,H10B)
2.b Aromatic/amide H refined with riding coordinates:
 C2(H2), C4(H4), C5(H5), C7(H7)
2.c Idealised tetrahedral OH refined as rotating group:
 O1(H1)
;
_olex2_submission_special_instructions 'No special instructions were received'

loop_
_space_group_symop_operation_xyz
'x, y, z'
'-x, -y, -z'

loop_
_atom_site_label
_atom_site_type_symbol
_atom_site_fract_x
_atom_site_fract_y
_atom_site_fract_z
_atom_site_U_iso_or_equiv
_atom_site_adp_type
_atom_site_occupancy
_atom_site_site_symmetry_order
_atom_site_calc_flag
_atom_site_refinement_flags_posn
_atom_site_refinement_flags_adp
_atom_site_refinement_flags_occupancy
_atom_site_disorder_assembly
_atom_site_disorder_group
F1 F 0.9087(2) 0.95953(9) 0.37137(9) 0.0681(3) Uani 1 1 d . . . . .
O1 O 0.4406(2) 0.68236(10) 0.79894(9) 0.0500(3) Uani 1 1 d . . . . .
H1 H 0.327936 0.615097 0.836080 0.075 Uiso 1 1 calc R U . . .
O2 O 0.26550(18) 0.16591(9) 0.94055(8) 0.0415(2) Uani 1 1 d . . . . .
N1 N 0.1157(2) 0.48530(11) 0.81784(10) 0.0401(3) Uani 1 1 d . . . . .
C1 C 0.4911(3) 0.71494(13) 0.66568(12) 0.0394(3) Uani 1 1 d . . . . .
C2 C 0.6761(3) 0.82331(13) 0.58499(14) 0.0476(3) Uani 1 1 d . . . . .
H2 H 0.763873 0.874412 0.622674 0.057 Uiso 1 1 calc R U . . .
C3 C 0.7281(3) 0.85425(14) 0.44989(14) 0.0480(3) Uani 1 1 d . . . . .
C4 C 0.6085(3) 0.78502(15) 0.38838(13) 0.0509(3) Uani 1 1 d . . . . .
H4 H 0.652106 0.808851 0.294496 0.061 Uiso 1 1 calc R U . . .
C5 C 0.4224(3) 0.67951(16) 0.46897(13) 0.0490(3) Uani 1 1 d . . . . .
H5 H 0.333138 0.631312 0.428880 0.059 Uiso 1 1 calc R U . . .
C6 C 0.3613(3) 0.64133(13) 0.60785(12) 0.0397(3) Uani 1 1 d . . . . .
C7 C 0.1663(3) 0.52811(14) 0.68993(12) 0.0421(3) Uani 1 1 d . . . . .
H7 H 0.073585 0.484701 0.646429 0.051 Uiso 1 1 calc R U . . .
C8 C -0.0805(3) 0.37050(14) 0.89368(13) 0.0447(3) Uani 1 1 d . . . . .
H8A H -0.156143 0.341219 0.829930 0.054 Uiso 1 1 calc R U . . .
H8B H -0.245025 0.409331 0.935891 0.054 Uiso 1 1 calc R U . . .
C9 C 0.0682(3) 0.23775(13) 1.00365(12) 0.0414(3) Uani 1 1 d . . . . .
H9A H 0.171781 0.268451 1.058767 0.050 Uiso 1 1 calc R U . . .
H9B H -0.075274 0.169673 1.065146 0.050 Uiso 1 1 calc R U . . .
C10 C 0.3923(3) 0.03154(13) 1.03798(11) 0.0403(3) Uani 1 1 d . . . . .
H10A H 0.243123 -0.037841 1.088844 0.048 Uiso 1 1 calc R U . . .
H10B H 0.488978 0.048919 1.104164 0.048 Uiso 1 1 calc R U . . .

loop_
_atom_site_aniso_label
_atom_site_aniso_U_11
_atom_site_aniso_U_22
_atom_site_aniso_U_33
_atom_site_aniso_U_23
_atom_site_aniso_U_13
_atom_site_aniso_U_12
F1 0.0725(6) 0.0495(5) 0.0637(6) -0.0116(4) 0.0189(4) -0.0159(4)
O1 0.0647(6) 0.0499(5) 0.0382(5) -0.0225(4) 0.0041(4) -0.0099(4)
O2 0.0465(5) 0.0406(5) 0.0316(4) -0.0127(3) 0.0036(3) -0.0024(3)
N1 0.0397(5) 0.0391(5) 0.0362(5) -0.0136(4) 0.0002(4) 0.0008(4)
C1 0.0427(6) 0.0353(6) 0.0355(6) -0.0142(5) 0.0000(5) 0.0050(5)
C2 0.0521(7) 0.0379(6) 0.0504(7) -0.0188(6) 0.0012(6) -0.0023(5)
C3 0.0466(7) 0.0346(6) 0.0479(7) -0.0084(5) 0.0071(5) 0.0003(5)
C4 0.0550(8) 0.0513(7) 0.0334(6) -0.0108(5) 0.0034(5) 0.0033(6)
C5 0.0510(7) 0.0578(8) 0.0361(6) -0.0193(6) -0.0026(5) -0.0030(6)
C6 0.0387(6) 0.0411(6) 0.0340(6) -0.0137(5) -0.0018(4) 0.0026(5)
C7 0.0391(6) 0.0485(7) 0.0385(6) -0.0194(5) -0.0037(5) -0.0012(5)
C8 0.0379(6) 0.0486(7) 0.0424(6) -0.0170(6) 0.0040(5) -0.0047(5)
C9 0.0435(6) 0.0436(6) 0.0344(6) -0.0160(5) 0.0071(5) -0.0081(5)
C10 0.0441(6) 0.0378(6) 0.0336(6) -0.0110(5) 0.0021(5) -0.0085(5)

loop_
_atom_type_symbol
_atom_type_description
_atom_type_scat_dispersion_real
_atom_type_scat_dispersion_imag
_atom_type_scat_source
C C 0.0181 0.0091 'International Tables Vol C Tables 4.2.6.8 and 6.1.1.4'
H H 0.0000 0.0000 'International Tables Vol C Tables 4.2.6.8 and 6.1.1.4'
F F 0.0727 0.0534 'International Tables Vol C Tables 4.2.6.8 and 6.1.1.4'
N N 0.0311 0.0180 'International Tables Vol C Tables 4.2.6.8 and 6.1.1.4'
O O 0.0492 0.0322 'International Tables Vol C Tables 4.2.6.8 and 6.1.1.4'

loop_
_geom_angle_atom_site_label_1
_geom_angle_atom_site_label_2
_geom_angle_atom_site_label_3
_geom_angle
_geom_angle_site_symmetry_1
_geom_angle_site_symmetry_3
C1 O1 H1 109.5 . .
C10 O2 C9 111.93(9) . .
C7 N1 C8 119.23(10) . .
O1 C1 C2 118.83(11) . .
O1 C1 C6 121.10(11) . .
C2 C1 C6 120.07(11) . .
C1 C2 H2 120.9 . .
C3 C2 C1 118.23(12) . .
C3 C2 H2 120.9 . .
F1 C3 C2 118.25(13) . .
F1 C3 C4 117.67(12) . .
C2 C3 C4 124.08(12) . .
C3 C4 H4 121.5 . .
C3 C4 C5 117.07(12) . .
C5 C4 H4 121.5 . .
C4 C5 H5 119.0 . .
C4 C5 C6 121.97(12) . .
C6 C5 H5 119.0 . .
C1 C6 C7 121.09(11) . .
C5 C6 C1 118.56(12) . .
C5 C6 C7 120.35(11) . .
N1 C7 C6 122.28(11) . .
N1 C7 H7 118.9 . .
C6 C7 H7 118.9 . .
N1 C8 H8A 109.4 . .
N1 C8 H8B 109.4 . .
N1 C8 C9 111.24(10) . .
H8A C8 H8B 108.0 . .
C9 C8 H8A 109.4 . .
C9 C8 H8B 109.4 . .
O2 C9 C8 108.73(9) . .
O2 C9 H9A 109.9 . .
O2 C9 H9B 109.9 . .
C8 C9 H9A 109.9 . .
C8 C9 H9B 109.9 . .
H9A C9 H9B 108.3 . .
O2 C10 C10 107.83(11) . 2_657
O2 C10 H10A 110.1 . .
O2 C10 H10B 110.1 . .
C10 C10 H10A 110.1 2_657 .
C10 C10 H10B 110.1 2_657 .
H10A C10 H10B 108.5 . .

loop_
_geom_bond_atom_site_label_1
_geom_bond_atom_site_label_2
_geom_bond_distance
_geom_bond_site_symmetry_2
F1 C3 1.3562(15) .
O1 H1 0.8400 .
O1 C1 1.3457(14) .
O2 C9 1.4238(14) .
O2 C10 1.4176(14) .
N1 C7 1.2717(15) .
N1 C8 1.4580(15) .
C1 C2 1.3928(18) .
C1 C6 1.4059(18) .
C2 H2 0.9500 .
C2 C3 1.3695(19) .
C3 C4 1.375(2) .
C4 H4 0.9500 .
C4 C5 1.3788(19) .
C5 H5 0.9500 .
C5 C6 1.3975(16) .
C6 C7 1.4556(17) .
C7 H7 0.9500 .
C8 H8A 0.9900 .
C8 H8B 0.9900 .
C8 C9 1.5082(17) .
C9 H9A 0.9900 .
C9 H9B 0.9900 .
C10 C10 1.507(2) 2_657
C10 H10A 0.9900 .
C10 H10B 0.9900 .

loop_
_geom_hbond_atom_site_label_D
_geom_hbond_atom_site_label_H
_geom_hbond_atom_site_label_A
_geom_hbond_distance_DH
_geom_hbond_distance_HA
_geom_hbond_distance_DA
_geom_hbond_angle_DHA
_geom_hbond_site_symmetry_A
_geom_hbond_publ_flag
O1 H1 N1 0.84 1.85 2.5953(13) 147.8 . yes
C2 H2 F1 0.95 2.45 3.3474(17) 156.9 2_776 yes
C4 H4 O2 0.95 2.47 3.4078(15) 171.0 2_666 yes

loop_
_geom_torsion_atom_site_label_1
_geom_torsion_atom_site_label_2
_geom_torsion_atom_site_label_3
_geom_torsion_atom_site_label_4
_geom_torsion
_geom_torsion_site_symmetry_1
_geom_torsion_site_symmetry_2
_geom_torsion_site_symmetry_3
_geom_torsion_site_symmetry_4
F1 C3 C4 C5 -179.22(11) . . . .
O1 C1 C2 C3 179.29(11) . . . .
O1 C1 C6 C5 -179.80(11) . . . .
O1 C1 C6 C7 0.45(18) . . . .
N1 C8 C9 O2 -70.63(13) . . . .
C1 C2 C3 F1 -179.84(11) . . . .
C1 C2 C3 C4 0.1(2) . . . .
C1 C6 C7 N1 -3.67(19) . . . .
C2 C1 C6 C5 0.00(18) . . . .
C2 C1 C6 C7 -179.75(10) . . . .
C2 C3 C4 C5 0.8(2) . . . .
C3 C4 C5 C6 -1.4(2) . . . .
C4 C5 C6 C1 0.98(19) . . . .
C4 C5 C6 C7 -179.27(12) . . . .
C5 C6 C7 N1 176.58(11) . . . .
C6 C1 C2 C3 -0.52(18) . . . .
C7 N1 C8 C9 119.57(12) . . . .
C8 N1 C7 C6 -179.51(10) . . . .
C9 O2 C10 C10 -177.07(11) . . . 2_657
C10 O2 C9 C8 -173.98(9) . . . .
